data_1574758
loop_
_publ_author_name
'Faltejsek, Jan'
'Urbanovsk&#xfd;, Peter'
'Kub&#xed;&#x10d;ek, Vojt&#x11b;ch'
'Havl&#xed;&#x10d;kov&#xe1;, Jana'
'C&#xed;sa&#x159;ov&#xe1;, Ivana'
'Kotek, Jan'
'Hermann, Petr'

_publ_section_title
;
 Extraordinary kinetic inertness of lanthanide(iii) complexes of
 pyridine-rigidified 18-membered hexaazamacrocycles with four acetate
 pendant arms.
;
_journal_issue 27
_journal_name_full 'Chemical science'
_journal_page_first 12558
_journal_page_last 12567
_journal_paper_doi 10.1039/d5sc01893e
_journal_volume 16
_journal_year 2025
_chemical_formula_moiety 'C26 H31 Eu N6 O8, 3(H2 O)'
_chemical_formula_sum 'C26 H37 Eu N6 O11'
_chemical_formula_weight 761.57
_space_group_crystal_system monoclinic
_space_group_IT_number 14
_space_group_name_Hall '-P 2yn'
_space_group_name_H-M_alt 'P 1 21/n 1'
_atom_sites_solution_hydrogens mixed
_atom_sites_solution_primary direct
_atom_sites_solution_secondary difmap
_audit_creation_method SHELXL-2017/1
_audit_update_record
;
2025-02-10 deposited with the CCDC.	2025-05-30 downloaded from the CCDC.
;
_cell_angle_alpha 90
_cell_angle_beta 90.594(4)
_cell_angle_gamma 90
_cell_formula_units_Z 8
_cell_length_a 11.1441(15)
_cell_length_b 37.436(5)
_cell_length_c 14.4231(19)
_cell_measurement_reflns_used 9690
_cell_measurement_temperature 120(2)
_cell_measurement_theta_max 27.6093
_cell_measurement_theta_min 2.3762
_cell_volume 6016.9(14)
_computing_cell_refinement 'SAINT V8.40B (Bruker AXS LLC, 2019)'
_computing_data_collection 'Bruker Instrument Service vV6.2.16'
_computing_data_reduction 'SAINT V8.40B (Bruker AXS LLC, 2019)'
_computing_structure_refinement 'SHELXL-2017/1 (Sheldrick, 2017)'
_computing_structure_solution 'XS, VERSION 2013/1'
_diffrn_ambient_temperature 120(2)
_diffrn_detector_area_resol_mean 7.3910
_diffrn_measured_fraction_theta_full 0.999
_diffrn_measured_fraction_theta_max 0.972
_diffrn_measurement_device 'Bruker D8 VENTURE'
_diffrn_measurement_device_type '\k-geometry diffractometer'
_diffrn_measurement_method '\f and \w scans'
_diffrn_radiation_type MoK\a
_diffrn_radiation_wavelength 0.71073
_diffrn_reflns_av_R_equivalents 0.0620
_diffrn_reflns_av_unetI/netI 0.0312
_diffrn_reflns_Laue_measured_fraction_full 0.999
_diffrn_reflns_Laue_measured_fraction_max 0.972
_diffrn_reflns_limit_h_max 14
_diffrn_reflns_limit_h_min -14
_diffrn_reflns_limit_k_max 48
_diffrn_reflns_limit_k_min -48
_diffrn_reflns_limit_l_max 15
_diffrn_reflns_limit_l_min -18
_diffrn_reflns_number 192332
_diffrn_reflns_point_group_measured_fraction_full 0.999
_diffrn_reflns_point_group_measured_fraction_max 0.972
_diffrn_reflns_theta_full 25.242
_diffrn_reflns_theta_max 27.593
_diffrn_reflns_theta_min 1.827
_diffrn_source 'microfocus sealed tube'
_exptl_absorpt_coefficient_mu 2.154
_exptl_absorpt_correction_T_max 0.78
_exptl_absorpt_correction_T_min 0.61
_exptl_absorpt_correction_type multi-scan
_exptl_absorpt_process_details
;
Krause, L., Herbst-Irmer, R., Sheldrick, G. M., Stalke, D. (2015).
"Comparison of silver and molybdenum microfocus X-ray sources for
single-crystal structure determination"
J. Appl. Cryst. 48, 3-10.
doi:10.1107/S1600576714022985
;
_exptl_crystal_colour colourless
_exptl_crystal_density_diffrn 1.681
_exptl_crystal_description prism
_exptl_crystal_F_000 3088
_exptl_crystal_size_max 0.286
_exptl_crystal_size_mid 0.212
_exptl_crystal_size_min 0.124
_refine_diff_density_max 3.069
_refine_diff_density_min -3.827
_refine_diff_density_rms 0.174
_refine_ls_extinction_method none
_refine_ls_goodness_of_fit_ref 1.084
_refine_ls_hydrogen_treatment constr
_refine_ls_matrix_type full
_refine_ls_number_parameters 831
_refine_ls_number_reflns 13869
_refine_ls_number_restraints 552
_refine_ls_restrained_S_all 1.089
_refine_ls_R_factor_all 0.0707
_refine_ls_R_factor_gt 0.0631
_refine_ls_shift/su_max 0.002
_refine_ls_shift/su_mean 0.000
_refine_ls_structure_factor_coef Fsqd
_refine_ls_weighting_details 'w=1/[\s^2^(Fo^2^)+(0.0626P)^2^+90.1270P] where P=(Fo^2^+2Fc^2^)/3'
_refine_ls_weighting_scheme calc
_refine_ls_wR_factor_gt 0.1647
_refine_ls_wR_factor_ref 0.1726
_reflns_Friedel_coverage 0.000
_reflns_number_gt 12612
_reflns_number_total 13869
_reflns_threshold_expression 'I > 2\s(I)'
_cod_data_source_file d5sc01893e2.cif
_cod_data_source_block haf12eu_68
_cod_depositor_comments
;
The following automatic conversions were performed:

data item '_exptl_absorpt_correction_type' value 'Multi-Scan' was
changed to 'multi-scan' in accordance with the
/home/data/users/saulius/crontab/automatic-downloads/rss-feeds/RSC/lib/dictionaries/cif_core.dic
dictionary named 'cif_core.dic' version 2.4.2 last updated on
2011-04-26.

Automatic conversion script
Id: cif_fix_values 8170 2020-07-09 18:12:32Z antanas 

 Adding full bibliography for 1574757--1574764.cif.
;
_cod_original_cell_volume 6016.8(14)
_cod_original_sg_symbol_H-M 'P 21/n'
_cod_database_code 1574758
_shelx_shelxl_version_number 2017/1
_shelx_space_group_comment
;
The symmetry employed for this shelxl refinement is uniquely defined
by the following loop, which should always be used as a source of
symmetry information in preference to the above space-group names.
They are only intended as comments.
;
_shelx_estimated_absorpt_t_min 0.578
_shelx_estimated_absorpt_t_max 0.776

loop_
_space_group_symop_operation_xyz
'x, y, z'
'-x+1/2, y+1/2, -z+1/2'
'-x, -y, -z'
'x-1/2, -y-1/2, z-1/2'

loop_
_atom_site_label
_atom_site_type_symbol
_atom_site_fract_x
_atom_site_fract_y
_atom_site_fract_z
_atom_site_U_iso_or_equiv
_atom_site_adp_type
_atom_site_occupancy
_atom_site_site_symmetry_order
_atom_site_calc_flag
_atom_site_refinement_flags_posn
_atom_site_refinement_flags_adp
_atom_site_refinement_flags_occupancy
_atom_site_disorder_assembly
_atom_site_disorder_group
Eu1A Eu 0.76424(3) 0.38177(2) 0.61543(4) 0.01660(10) Uani 1 1 d . . . . .
N1A N 0.7664(6) 0.45037(16) 0.6190(5) 0.0173(12) Uani 1 1 d . U . . .
C2A C 0.8687(8) 0.4680(2) 0.6329(6) 0.0201(17) Uani 1 1 d . U . . .
C3A C 0.9771(8) 0.4442(2) 0.6561(7) 0.0214(17) Uani 1 1 d . U . . .
H31 H 1.052356 0.457836 0.647599 0.026 Uiso 1 1 calc R U . . .
H32 H 0.973514 0.436397 0.721607 0.026 Uiso 1 1 calc R U . . .
N4A N 0.9758(7) 0.4122(2) 0.5934(6) 0.0217(16) Uani 1 1 d . U . . .
C5A C 1.0722(7) 0.3869(2) 0.6235(7) 0.0226(17) Uani 1 1 d . U . . .
H51 H 1.149005 0.400034 0.629261 0.027 Uiso 1 1 calc R U . . .
H52 H 1.081950 0.368276 0.575458 0.027 Uiso 1 1 calc R U . . .
C6A C 1.0442(8) 0.3692(2) 0.7155(7) 0.0246(18) Uani 1 1 d . U . . .
H61 H 1.113575 0.354350 0.734982 0.030 Uiso 1 1 calc R U . . .
H62 H 1.032772 0.387883 0.763145 0.030 Uiso 1 1 calc R U . . .
N7A N 0.9349(6) 0.34629(19) 0.7111(6) 0.0200(15) Uani 1 1 d . U . . .
C8A C 0.9632(9) 0.3108(2) 0.6735(7) 0.0231(19) Uani 1 1 d . U . . .
H81 H 0.919666 0.292568 0.709935 0.028 Uiso 1 1 calc R U . . .
H82 H 1.050132 0.306328 0.682166 0.028 Uiso 1 1 calc R U . . .
C9A C 0.9316(8) 0.3059(2) 0.5721(7) 0.0203(18) Uani 1 1 d . U . . .
N10A N 0.8359(7) 0.32438(19) 0.5381(6) 0.0222(15) Uani 1 1 d . U . . .
C11A C 0.7918(8) 0.3161(2) 0.4530(7) 0.0232(18) Uani 1 1 d . U . . .
C12A C 0.6776(8) 0.3348(2) 0.4235(7) 0.0249(18) Uani 1 1 d . U . . .
H121 H 0.696994 0.355385 0.383186 0.030 Uiso 1 1 calc R U . . .
H122 H 0.626016 0.318163 0.387671 0.030 Uiso 1 1 calc R U . . .
N13A N 0.6129(7) 0.34743(19) 0.5063(6) 0.0220(15) Uani 1 1 d . U . . .
C14A C 0.5168(8) 0.3724(2) 0.4774(6) 0.0220(17) Uani 1 1 d . U . . .
H141 H 0.454899 0.359171 0.441566 0.026 Uiso 1 1 calc R U . . .
H142 H 0.550836 0.390942 0.436486 0.026 Uiso 1 1 calc R U . . .
C15A C 0.4594(8) 0.3900(2) 0.5597(7) 0.0264(19) Uani 1 1 d . U . . .
H151 H 0.427209 0.371374 0.601381 0.032 Uiso 1 1 calc R U . . .
H152 H 0.391226 0.404904 0.538072 0.032 Uiso 1 1 calc R U . . .
N16A N 0.5472(6) 0.41317(18) 0.6135(6) 0.0184(14) Uani 1 1 d . U . . .
C17A C 0.5572(8) 0.4486(2) 0.5670(7) 0.0215(17) Uani 1 1 d . U . . .
H171 H 0.484144 0.462736 0.579449 0.026 Uiso 1 1 calc R U . . .
H172 H 0.562380 0.444984 0.499164 0.026 Uiso 1 1 calc R U . . .
C18A C 0.6663(8) 0.4691(2) 0.6005(7) 0.0244(18) Uani 1 1 d . U . . .
C19A C 0.8761(8) 0.5045(2) 0.6366(7) 0.0238(18) Uani 1 1 d . U . . .
H191 H 0.951182 0.516118 0.645492 0.029 Uiso 1 1 calc R U . . .
C20A C 0.7713(8) 0.5241(2) 0.6272(6) 0.0220(16) Uani 1 1 d . U . . .
H201 H 0.772528 0.549396 0.632997 0.026 Uiso 1 1 calc R U . . .
C21A C 0.6646(9) 0.5063(2) 0.6090(8) 0.0292(19) Uani 1 1 d . U . . .
H211 H 0.591429 0.519108 0.602464 0.035 Uiso 1 1 calc R U . . .
C22A C 0.9905(8) 0.2805(2) 0.5191(7) 0.0256(19) Uani 1 1 d . U . . .
H221 H 1.058650 0.268349 0.543364 0.031 Uiso 1 1 calc R U . . .
C23A C 0.9487(9) 0.2733(2) 0.4308(8) 0.028(2) Uani 1 1 d . U . . .
H231 H 0.989204 0.256453 0.393091 0.034 Uiso 1 1 calc R U . . .
C24A C 0.8458(8) 0.2910(2) 0.3968(7) 0.0258(18) Uani 1 1 d . U . . .
H241 H 0.814199 0.285774 0.336910 0.031 Uiso 1 1 calc R U . . .
C30A C 0.9918(8) 0.4239(2) 0.4967(7) 0.0246(18) Uani 1 1 d . U . . .
H301 H 1.058046 0.409853 0.469482 0.030 Uiso 1 1 calc R U . . .
H302 H 1.016517 0.449257 0.496874 0.030 Uiso 1 1 calc R U . . .
C31A C 0.8824(8) 0.4200(2) 0.4352(7) 0.0231(18) Uani 1 1 d . U . . .
O311 O 0.7945(6) 0.40163(17) 0.4637(5) 0.0236(14) Uani 1 1 d . U . . .
O312 O 0.8889(12) 0.4286(4) 0.3482(10) 0.028(3) Uani 0.601(12) 1 d . U P A 1
O313 O 0.8758(19) 0.4423(6) 0.3730(15) 0.028(4) Uani 0.399(12) 1 d . U P A 2
C40A C 0.8861(8) 0.3432(2) 0.8065(7) 0.0247(18) Uani 1 1 d . U . . .
H401 H 0.952822 0.339091 0.851115 0.030 Uiso 1 1 calc R U . . .
H402 H 0.831266 0.322396 0.809558 0.030 Uiso 1 1 calc R U . . .
C41A C 0.8183(8) 0.3770(2) 0.8333(7) 0.0220(18) Uani 1 1 d . U . . .
O411 O 0.7919(6) 0.39922(15) 0.7693(5) 0.0212(13) Uani 1 1 d . U . . .
O412 O 0.7899(7) 0.38017(17) 0.9157(5) 0.0290(15) Uani 1 1 d . U . . .
C50A C 0.5636(9) 0.3156(3) 0.5548(7) 0.025(2) Uani 1 1 d . U . . .
H501 H 0.604040 0.293960 0.531302 0.031 Uiso 1 1 calc R U . . .
H502 H 0.477056 0.313519 0.539454 0.031 Uiso 1 1 calc R U . . .
C51A C 0.5786(8) 0.3171(2) 0.6587(7) 0.0224(18) Uani 1 1 d . U . . .
O511 O 0.6465(6) 0.34088(16) 0.6951(5) 0.0233(13) Uani 1 1 d . U . . .
O512 O 0.5251(8) 0.2941(2) 0.7065(6) 0.045(2) Uani 1 1 d . U . . .
C60A C 0.5154(8) 0.4170(3) 0.7121(7) 0.0256(19) Uani 1 1 d . U . . .
H601 H 0.576007 0.432493 0.742510 0.031 Uiso 1 1 calc R U . . .
H602 H 0.521067 0.393134 0.741675 0.031 Uiso 1 1 calc R U . . .
C61A C 0.3908(8) 0.4323(2) 0.7316(7) 0.0271(19) Uani 1 1 d . U . . .
O611 O 0.3752(8) 0.4352(3) 0.8195(6) 0.050(2) Uani 1 1 d . U . . .
H611 H 0.312188 0.443147 0.853854 0.060 Uiso 1 1 d R U . . .
O612 O 0.3167(6) 0.4400(2) 0.6713(6) 0.0349(17) Uani 1 1 d . U . . .
Eu1B Eu 0.74871(3) 0.61935(2) 0.88272(3) 0.01807(11) Uani 1 1 d . . . . .
N1B N 0.7467(6) 0.55045(17) 0.8761(5) 0.0213(14) Uani 1 1 d . U . . .
C2B C 0.8516(8) 0.5335(2) 0.8621(7) 0.0259(19) Uani 1 1 d . U . . .
C3B C 0.9601(8) 0.5562(2) 0.8478(7) 0.0250(19) Uani 1 1 d . U . . .
H35 H 1.033094 0.541936 0.861256 0.030 Uiso 1 1 calc R U . . .
H36 H 0.962962 0.563882 0.782246 0.030 Uiso 1 1 calc R U . . .
N4B N 0.9587(6) 0.58792(19) 0.9084(6) 0.0210(16) Uani 1 1 d . U . . .
C5B C 1.0552(8) 0.6135(2) 0.8853(8) 0.0252(17) Uani 1 1 d . U . . .
H55 H 1.132503 0.600589 0.881498 0.030 Uiso 1 1 calc R U . . .
H56 H 1.062530 0.631511 0.935386 0.030 Uiso 1 1 calc R U . . .
C6B C 1.0305(8) 0.6320(2) 0.7954(7) 0.0257(19) Uani 1 1 d . U . . .
H65 H 1.100857 0.646762 0.778947 0.031 Uiso 1 1 calc R U . . .
H66 H 1.019002 0.613895 0.746118 0.031 Uiso 1 1 calc R U . . .
N7B N 0.9222(7) 0.65523(19) 0.7992(5) 0.0202(15) Uani 1 1 d . U . . .
C8B C 0.9509(9) 0.6905(3) 0.8425(7) 0.026(2) Uani 1 1 d . U . . .
H85 H 0.910140 0.709446 0.806003 0.031 Uiso 1 1 calc R U . . .
H86 H 1.038412 0.694634 0.837796 0.031 Uiso 1 1 calc R U . . .
C9B C 0.9160(8) 0.6946(2) 0.9425(7) 0.0245(19) Uani 1 1 d . U . . .
N10B N 0.8209(7) 0.67557(19) 0.9680(6) 0.0238(16) Uani 1 1 d . U . . .
C11B C 0.7732(9) 0.6831(2) 1.0511(7) 0.0256(18) Uani 1 1 d . U . . .
C12B C 0.6613(9) 0.6636(3) 1.0756(8) 0.031(2) Uani 1 1 d . U . . .
H125 H 0.608945 0.679274 1.112921 0.037 Uiso 1 1 calc R U . . .
H126 H 0.681421 0.642240 1.113026 0.037 Uiso 1 1 calc R U . . .
N13B N 0.5964(7) 0.6525(2) 0.9878(6) 0.0242(16) Uani 1 1 d . U . . .
C14B C 0.4985(8) 0.6271(3) 1.0093(8) 0.030(2) Uani 1 1 d . U . . .
H145 H 0.434914 0.639663 1.043940 0.036 Uiso 1 1 calc R U . . .
H146 H 0.530377 0.607731 1.049362 0.036 Uiso 1 1 calc R U . . .
C15B C 0.4443(9) 0.6108(3) 0.9210(8) 0.034(2) Uani 1 1 d . U . . .
H155 H 0.411123 0.630457 0.882584 0.040 Uiso 1 1 calc R U . A 1
H156 H 0.376418 0.595311 0.938849 0.040 Uiso 1 1 calc R U . A 1
N16B N 0.5318(14) 0.5884(4) 0.8598(10) 0.014(2) Uani 0.601(12) 1 d . U P A 1
N16C N 0.532(2) 0.5886(7) 0.8917(16) 0.014(2) Uani 0.399(12) 1 d . U P A 2
C17B C 0.5369(10) 0.5524(3) 0.9147(9) 0.037(2) Uani 1 1 d . U . . .
H175 H 0.539665 0.557364 0.982110 0.044 Uiso 1 1 calc R U . A 1
H176 H 0.463811 0.538230 0.901127 0.044 Uiso 1 1 calc R U . A 1
C18B C 0.6464(8) 0.5315(2) 0.8874(8) 0.0264(18) Uani 1 1 d . U . . .
C19B C 0.8568(9) 0.4960(2) 0.8635(7) 0.029(2) Uani 1 1 d . U . . .
H195 H 0.931469 0.483998 0.857579 0.035 Uiso 1 1 calc R U . . .
C20B C 0.7513(9) 0.4767(2) 0.8738(6) 0.0273(18) Uani 1 1 d . U . . .
H205 H 0.752796 0.451347 0.872746 0.033 Uiso 1 1 calc R U . . .
C21B C 0.6452(9) 0.4944(2) 0.8853(8) 0.030(2) Uani 1 1 d . U . . .
H215 H 0.572147 0.481621 0.891809 0.037 Uiso 1 1 calc R U . . .
C22B C 0.9714(9) 0.7200(2) 0.9976(7) 0.0275(19) Uani 1 1 d . U . . .
H225 H 1.039206 0.732873 0.976221 0.033 Uiso 1 1 calc R U . . .
C23B C 0.9256(9) 0.7261(2) 1.0839(7) 0.030(2) Uani 1 1 d . U . . .
H235 H 0.964170 0.742310 1.125180 0.036 Uiso 1 1 calc R U . . .
C24B C 0.8234(8) 0.7085(2) 1.1099(8) 0.0295(19) Uani 1 1 d . U . . .
H245 H 0.787268 0.713641 1.167763 0.035 Uiso 1 1 calc R U . . .
C30B C 0.9731(8) 0.5754(3) 1.0071(7) 0.0252(18) Uani 1 1 d . U . . .
H305 H 1.031989 0.590962 1.039375 0.030 Uiso 1 1 calc R U . . .
H306 H 1.005756 0.550805 1.007099 0.030 Uiso 1 1 calc R U . . .
C31B C 0.8566(8) 0.5758(2) 1.0598(7) 0.0244(18) Uani 1 1 d . U . . .
O315 O 0.7755(7) 0.59691(17) 1.0326(5) 0.0294(15) Uani 1 1 d . U . . .
O316 O 0.8493(7) 0.5565(2) 1.1295(6) 0.0413(19) Uani 1 1 d . U . . .
C40B C 0.8757(8) 0.6592(2) 0.7021(7) 0.0247(19) Uani 1 1 d . U . . .
H405 H 0.944165 0.664132 0.660854 0.030 Uiso 1 1 calc R U . . .
H406 H 0.821500 0.680119 0.699482 0.030 Uiso 1 1 calc R U . . .
C41B C 0.8088(9) 0.6269(3) 0.6656(7) 0.0261(19) Uani 1 1 d . U . . .
O415 O 0.7797(6) 0.60353(16) 0.7279(5) 0.0245(13) Uani 1 1 d . U . . .
O416 O 0.7869(8) 0.6240(2) 0.5834(5) 0.0373(18) Uani 1 1 d . U . . .
C50B C 0.5480(9) 0.6849(3) 0.9381(7) 0.025(2) Uani 1 1 d . U . . .
H505 H 0.588817 0.706342 0.963524 0.030 Uiso 1 1 calc R U . . .
H506 H 0.461574 0.687168 0.952173 0.030 Uiso 1 1 calc R U . . .
C51B C 0.5624(9) 0.6849(3) 0.8326(8) 0.026(2) Uani 1 1 d . U . . .
O515 O 0.6343(6) 0.66195(18) 0.8007(5) 0.0270(15) Uani 1 1 d . U . . .
O516 O 0.5107(7) 0.7086(2) 0.7884(6) 0.0402(19) Uani 1 1 d . U . . .
C60B C 0.5100(15) 0.5870(4) 0.7600(12) 0.020(3) Uani 0.601(12) 1 d . U P A 1
H605 H 0.577005 0.573495 0.732016 0.024 Uiso 0.601(12) 1 calc R U P A 1
H606 H 0.514585 0.611710 0.735978 0.024 Uiso 0.601(12) 1 calc R U P A 1
C61B C 0.3950(15) 0.5709(4) 0.7246(14) 0.026(3) Uani 0.601(12) 1 d . U P A 1
O615 O 0.2962(10) 0.5877(3) 0.7471(8) 0.032(3) Uani 0.601(12) 1 d . U P A 1
H615 H 0.227939 0.582632 0.726372 0.038 Uiso 0.601(12) 1 d R U P A 1
O616 O 0.3969(12) 0.5459(4) 0.6700(11) 0.041(3) Uani 0.601(12) 1 d . U P A 1
C60C C 0.498(2) 0.5833(7) 0.7929(19) 0.020(3) Uani 0.399(12) 1 d . U P A 2
H607 H 0.558035 0.567458 0.764191 0.024 Uiso 0.399(12) 1 calc R U P A 2
H608 H 0.502386 0.606692 0.761200 0.024 Uiso 0.399(12) 1 calc R U P A 2
C61C C 0.372(2) 0.5673(6) 0.7737(19) 0.026(3) Uani 0.399(12) 1 d . U P A 2
O617 O 0.355(2) 0.5644(7) 0.6795(16) 0.041(5) Uani 0.399(12) 1 d . U P A 2
H617 H 0.290808 0.562510 0.670658 0.050 Uiso 0.399(12) 1 d R U P A 2
O618 O 0.3007(15) 0.5593(5) 0.8292(12) 0.028(4) Uani 0.399(12) 1 d . U P A 2
O1W O 0.7573(8) 0.3168(2) 1.0081(7) 0.053(2) Uani 1 1 d . U . . .
H11W H 0.777452 0.334895 0.985026 0.064 Uiso 1 1 d R U . . .
H12W H 0.742752 0.300594 0.974627 0.064 Uiso 1 1 d R U . . .
O2W O 0.6640(9) 0.2790(3) 0.8652(8) 0.074(3) Uani 1 1 d . U . . .
H21W H 0.617582 0.281811 0.826599 0.089 Uiso 1 1 d R U . . .
H22W H 0.707152 0.256811 0.845858 0.089 Uiso 1 1 d R U . . .
O3W O 0.8348(10) 0.2286(3) 0.8526(9) 0.084(4) Uani 1 1 d . U . . .
H31W H 0.801488 0.211267 0.898205 0.101 Uiso 1 1 d R U . . .
H32W H 0.896190 0.216367 0.824304 0.101 Uiso 1 1 d R U . . .
O4W O 0.7656(9) 0.1876(2) 0.9976(7) 0.060(3) Uani 1 1 d . U . . .
H41W H 0.747655 0.164812 0.984956 0.072 Uiso 1 1 d R U . . .
H42W H 0.769955 0.191711 1.055956 0.072 Uiso 1 1 d R U . . .
O5W O 0.7833(7) 0.2144(2) 1.1727(6) 0.0428(19) Uani 1 1 d . U . . .
H51W H 0.864810 0.210354 1.188808 0.051 Uiso 1 1 d R U . . .
H52W H 0.765810 0.238554 1.162208 0.051 Uiso 1 1 d R U . . .
O6W O 0.7303(7) 0.2861(2) 1.1765(6) 0.0433(19) Uani 1 1 d . U . . .
H61W H 0.649205 0.283562 1.182846 0.052 Uiso 1 1 d R U . . .
H62W H 0.742305 0.298562 1.122544 0.052 Uiso 1 1 d R U . . .

loop_
_atom_site_aniso_label
_atom_site_aniso_U_11
_atom_site_aniso_U_22
_atom_site_aniso_U_33
_atom_site_aniso_U_23
_atom_site_aniso_U_13
_atom_site_aniso_U_12
Eu1A 0.01133(17) 0.00681(16) 0.0316(2) 0.00040(15) 0.00005(18) -0.00249(12)
N1A 0.017(3) 0.008(2) 0.026(3) 0.001(2) 0.000(3) -0.004(2)
C2A 0.022(3) 0.011(3) 0.027(4) -0.001(3) -0.002(3) -0.005(3)
C3A 0.017(3) 0.014(3) 0.033(4) -0.003(3) -0.002(3) -0.003(3)
N4A 0.015(3) 0.016(3) 0.034(4) -0.001(3) 0.001(3) -0.002(2)
C5A 0.010(3) 0.017(3) 0.040(4) 0.002(3) 0.003(3) -0.002(2)
C6A 0.017(3) 0.016(3) 0.041(4) 0.001(3) 0.001(3) -0.004(3)
N7A 0.015(3) 0.011(3) 0.033(3) -0.001(3) -0.001(3) -0.001(2)
C8A 0.023(4) 0.015(3) 0.031(4) 0.005(3) -0.002(3) 0.003(3)
C9A 0.016(3) 0.011(3) 0.034(4) 0.001(3) -0.003(3) -0.002(3)
N10A 0.017(3) 0.012(3) 0.038(4) 0.000(3) 0.001(3) -0.003(2)
C11A 0.023(3) 0.014(3) 0.034(4) -0.002(3) 0.002(3) -0.006(3)
C12A 0.023(4) 0.017(3) 0.035(4) -0.005(3) -0.005(3) -0.003(3)
N13A 0.019(3) 0.010(3) 0.037(4) 0.000(3) 0.000(3) -0.002(2)
C14A 0.018(3) 0.015(3) 0.033(4) -0.001(3) 0.002(3) -0.001(3)
C15A 0.018(3) 0.021(3) 0.040(4) -0.002(3) 0.000(3) 0.001(3)
N16A 0.015(3) 0.012(3) 0.028(3) 0.004(3) 0.001(3) -0.002(2)
C17A 0.021(3) 0.011(3) 0.032(4) 0.005(3) 0.006(3) 0.000(3)
C18A 0.019(3) 0.016(3) 0.038(4) -0.001(3) 0.005(3) -0.004(3)
C19A 0.024(3) 0.014(3) 0.034(4) -0.001(3) 0.003(3) -0.005(3)
C20A 0.032(4) 0.009(3) 0.025(3) 0.001(3) 0.003(3) -0.004(3)
C21A 0.029(4) 0.015(3) 0.044(4) 0.003(3) 0.001(4) 0.002(3)
C22A 0.021(4) 0.014(3) 0.042(4) 0.001(3) 0.004(3) -0.001(3)
C23A 0.026(4) 0.017(3) 0.042(4) -0.001(3) 0.010(3) 0.000(3)
C24A 0.027(3) 0.017(3) 0.034(4) -0.005(3) 0.004(3) -0.005(3)
C30A 0.019(3) 0.018(3) 0.037(4) 0.003(3) -0.001(3) -0.004(3)
C31A 0.016(3) 0.023(4) 0.030(4) 0.004(3) 0.000(3) -0.003(3)
O311 0.020(3) 0.020(3) 0.031(3) 0.002(2) 0.002(2) -0.005(2)
O312 0.016(5) 0.030(6) 0.038(7) -0.003(5) 0.002(5) -0.004(5)
O313 0.025(8) 0.030(8) 0.029(8) 0.001(7) -0.006(7) -0.015(7)
C40A 0.021(3) 0.018(3) 0.035(4) 0.006(3) 0.000(3) -0.002(3)
C41A 0.013(3) 0.017(3) 0.036(4) 0.006(3) -0.002(3) -0.010(3)
O411 0.019(3) 0.012(2) 0.032(3) 0.004(2) 0.001(2) 0.000(2)
O412 0.027(4) 0.023(3) 0.037(4) 0.006(3) 0.001(3) 0.001(3)
C50A 0.019(4) 0.018(4) 0.039(4) 0.004(3) 0.000(3) -0.008(3)
C51A 0.017(3) 0.014(3) 0.036(4) 0.007(3) 0.002(3) -0.005(3)
O511 0.021(3) 0.014(3) 0.035(3) 0.005(2) -0.001(2) -0.005(2)
O512 0.043(4) 0.036(4) 0.056(5) 0.019(4) -0.005(4) -0.032(4)
C60A 0.021(3) 0.019(3) 0.037(4) 0.002(3) 0.002(3) -0.004(3)
C61A 0.023(4) 0.021(3) 0.038(4) 0.006(3) 0.007(3) -0.005(3)
O611 0.032(4) 0.070(6) 0.048(5) 0.007(4) 0.012(4) 0.008(4)
O612 0.021(3) 0.031(4) 0.053(4) -0.002(3) 0.002(3) 0.001(3)
Eu1B 0.01149(17) 0.00786(17) 0.0349(2) -0.00026(15) 0.0017(2) -0.00004(12)
N1B 0.021(3) 0.011(2) 0.032(3) 0.000(2) 0.004(3) 0.000(2)
C2B 0.022(3) 0.021(4) 0.035(4) 0.002(3) -0.002(3) 0.003(3)
C3B 0.020(3) 0.020(3) 0.035(4) 0.004(3) 0.004(3) 0.005(3)
N4B 0.015(3) 0.015(3) 0.033(4) 0.005(3) 0.004(2) 0.004(2)
C5B 0.015(3) 0.025(3) 0.035(4) 0.004(3) 0.002(3) -0.001(3)
C6B 0.018(3) 0.021(4) 0.037(4) 0.004(3) 0.006(3) 0.001(3)
N7B 0.019(3) 0.012(3) 0.030(3) 0.002(3) -0.001(3) 0.000(2)
C8B 0.023(4) 0.018(3) 0.037(4) 0.001(3) 0.000(3) -0.005(3)
C9B 0.020(4) 0.013(3) 0.041(4) -0.001(3) 0.000(3) 0.002(3)
N10B 0.019(3) 0.014(3) 0.038(4) -0.003(3) -0.004(3) 0.001(3)
C11B 0.028(4) 0.014(3) 0.035(4) 0.001(3) -0.001(3) 0.007(3)
C12B 0.027(4) 0.027(4) 0.038(4) -0.003(3) 0.003(3) -0.001(3)
N13B 0.018(3) 0.016(3) 0.039(4) 0.003(3) 0.002(3) 0.001(3)
C14B 0.024(4) 0.020(4) 0.047(4) 0.003(3) 0.011(4) 0.000(3)
C15B 0.021(4) 0.025(4) 0.055(5) 0.000(4) 0.007(4) -0.001(3)
N16B 0.012(3) 0.014(3) 0.014(5) 0.002(4) 0.001(4) -0.001(2)
N16C 0.012(3) 0.014(3) 0.014(5) 0.002(4) 0.001(4) -0.001(2)
C17B 0.028(4) 0.025(4) 0.058(5) 0.006(4) 0.012(4) 0.000(3)
C18B 0.026(3) 0.013(3) 0.041(4) 0.004(3) 0.003(4) -0.001(3)
C19B 0.032(4) 0.018(3) 0.038(4) 0.003(3) 0.002(3) 0.010(3)
C20B 0.039(4) 0.012(3) 0.031(4) 0.005(3) 0.006(4) 0.003(3)
C21B 0.029(4) 0.017(3) 0.045(4) 0.001(3) 0.007(4) -0.005(3)
C22B 0.023(4) 0.015(3) 0.044(4) 0.001(3) -0.004(3) 0.000(3)
C23B 0.030(4) 0.020(4) 0.039(4) -0.005(3) -0.011(3) 0.005(3)
C24B 0.032(4) 0.022(3) 0.035(4) -0.002(3) -0.006(4) 0.008(3)
C30B 0.021(3) 0.024(4) 0.031(4) 0.005(3) 0.001(3) 0.001(3)
C31B 0.021(4) 0.019(3) 0.033(4) 0.001(3) 0.007(3) 0.002(3)
O315 0.028(3) 0.018(3) 0.042(3) 0.003(2) 0.004(3) 0.006(2)
O316 0.034(4) 0.039(4) 0.052(5) 0.017(4) 0.014(4) 0.010(3)
C40B 0.021(3) 0.021(4) 0.032(4) 0.006(3) 0.006(3) 0.001(3)
C41B 0.018(4) 0.024(4) 0.036(4) -0.007(3) 0.008(3) 0.006(3)
O415 0.023(3) 0.013(2) 0.038(3) 0.000(2) -0.001(3) 0.004(2)
O416 0.034(4) 0.043(4) 0.035(4) -0.003(3) -0.002(3) 0.019(3)
C50B 0.021(4) 0.018(4) 0.036(4) -0.004(3) 0.001(3) 0.003(3)
C51B 0.020(4) 0.019(4) 0.039(4) 0.001(3) 0.006(3) -0.001(3)
O515 0.020(3) 0.019(3) 0.042(3) 0.002(3) 0.003(3) 0.005(2)
O516 0.033(4) 0.027(4) 0.060(5) 0.013(3) 0.011(4) 0.018(3)
C60B 0.020(4) 0.017(4) 0.022(5) -0.001(4) 0.001(4) 0.003(3)
C61B 0.025(4) 0.023(4) 0.029(5) -0.002(4) -0.002(4) 0.000(3)
O615 0.015(5) 0.040(6) 0.040(6) -0.007(5) -0.001(4) 0.001(4)
O616 0.028(6) 0.030(6) 0.064(8) -0.016(6) -0.002(5) -0.005(5)
C60C 0.020(4) 0.017(4) 0.022(5) -0.001(4) 0.001(4) 0.003(3)
C61C 0.025(4) 0.023(4) 0.029(5) -0.002(4) -0.002(4) 0.000(3)
O617 0.037(9) 0.049(10) 0.038(9) 0.013(8) -0.004(8) -0.010(8)
O618 0.022(7) 0.033(8) 0.028(7) 0.009(6) -0.002(6) -0.006(6)
O1W 0.040(4) 0.042(4) 0.078(6) 0.027(4) 0.012(4) 0.007(4)
O2W 0.059(5) 0.076(6) 0.087(7) 0.042(5) -0.018(5) -0.040(5)
O3W 0.065(6) 0.088(7) 0.100(7) -0.050(6) 0.038(6) -0.031(5)
O4W 0.044(5) 0.054(5) 0.081(6) -0.035(4) -0.023(5) 0.013(4)
O5W 0.033(4) 0.043(4) 0.052(4) -0.002(4) 0.007(3) 0.012(3)
O6W 0.031(4) 0.046(4) 0.053(5) 0.007(4) 0.003(3) 0.011(3)

loop_
_atom_type_symbol
_atom_type_description
_atom_type_scat_dispersion_real
_atom_type_scat_dispersion_imag
_atom_type_scat_source
C C 0.0033 0.0016 'International Tables Vol C Tables 4.2.6.8 and 6.1.1.4'
H H 0.0000 0.0000 'International Tables Vol C Tables 4.2.6.8 and 6.1.1.4'
Eu Eu -0.1578 3.6682 'International Tables Vol C Tables 4.2.6.8 and 6.1.1.4'
N N 0.0061 0.0033 'International Tables Vol C Tables 4.2.6.8 and 6.1.1.4'
O O 0.0106 0.0060 'International Tables Vol C Tables 4.2.6.8 and 6.1.1.4'

loop_
_geom_angle_atom_site_label_1
_geom_angle_atom_site_label_2
_geom_angle_atom_site_label_3
_geom_angle
_geom_angle_site_symmetry_1
_geom_angle_site_symmetry_3
_geom_angle_publ_flag
O511 Eu1A O411 77.5(2) . . ?
O511 Eu1A O311 139.3(2) . . ?
O411 Eu1A O311 141.52(19) . . ?
O511 Eu1A N10A 80.9(2) . . ?
O411 Eu1A N10A 127.8(2) . . ?
O311 Eu1A N10A 79.1(2) . . ?
O511 Eu1A N1A 130.8(2) . . ?
O411 Eu1A N1A 72.5(2) . . ?
O311 Eu1A N1A 72.5(2) . . ?
N10A Eu1A N1A 147.9(2) . . ?
O511 Eu1A N13A 67.2(2) . . ?
O411 Eu1A N13A 141.7(2) . . ?
O311 Eu1A N13A 72.1(2) . . ?
N10A Eu1A N13A 61.9(2) . . ?
N1A Eu1A N13A 120.4(2) . . ?
O511 Eu1A N4A 148.4(2) . . ?
O411 Eu1A N4A 83.3(2) . . ?
O311 Eu1A N4A 67.2(2) . . ?
N10A Eu1A N4A 91.6(2) . . ?
N1A Eu1A N4A 64.1(2) . . ?
N13A Eu1A N4A 135.0(2) . . ?
O511 Eu1A N7A 79.7(2) . . ?
O411 Eu1A N7A 64.2(2) . . ?
O311 Eu1A N7A 121.9(2) . . ?
N10A Eu1A N7A 65.5(2) . . ?
N1A Eu1A N7A 118.5(2) . . ?
N13A Eu1A N7A 120.7(2) . . ?
N4A Eu1A N7A 69.4(2) . . ?
O511 Eu1A N16A 77.4(2) . . ?
O411 Eu1A N16A 89.9(2) . . ?
O311 Eu1A N16A 89.4(2) . . ?
N10A Eu1A N16A 130.5(2) . . ?
N1A Eu1A N16A 64.6(2) . . ?
N13A Eu1A N16A 68.7(2) . . ?
N4A Eu1A N16A 127.9(2) . . ?
N7A Eu1A N16A 148.5(2) . . ?
O511 Eu1A C41A 65.2(2) . . ?
O411 Eu1A C41A 19.7(2) . . ?
O311 Eu1A C41A 155.4(2) . . ?
N10A Eu1A C41A 109.0(3) . . ?
N1A Eu1A C41A 91.9(2) . . ?
N13A Eu1A C41A 132.4(2) . . ?
N4A Eu1A C41A 89.0(2) . . ?
N7A Eu1A C41A 49.0(2) . . ?
N16A Eu1A C41A 101.2(3) . . ?
O511 Eu1A C51A 18.5(3) . . ?
O411 Eu1A C51A 96.0(2) . . ?
O311 Eu1A C51A 121.0(2) . . ?
N10A Eu1A C51A 70.1(2) . . ?
N1A Eu1A C51A 138.3(2) . . ?
N13A Eu1A C51A 49.1(3) . . ?
N4A Eu1A C51A 156.3(2) . . ?
N7A Eu1A C51A 88.9(2) . . ?
N16A Eu1A C51A 75.7(2) . . ?
C41A Eu1A C51A 83.3(2) . . ?
O511 Eu1A C31A 156.6(2) . . ?
O411 Eu1A C31A 125.9(2) . . ?
O311 Eu1A C31A 18.3(2) . . ?
N10A Eu1A C31A 83.7(2) . . ?
N1A Eu1A C31A 64.8(2) . . ?
N13A Eu1A C31A 89.9(2) . . ?
N4A Eu1A C31A 49.1(2) . . ?
N7A Eu1A C31A 109.7(2) . . ?
N16A Eu1A C31A 99.8(2) . . ?
C41A Eu1A C31A 137.3(2) . . ?
C51A Eu1A C31A 138.1(2) . . ?
C2A N1A C18A 118.7(6) . . ?
C2A N1A Eu1A 120.4(5) . . ?
C18A N1A Eu1A 120.7(5) . . ?
N1A C2A C19A 123.4(8) . . ?
N1A C2A C3A 114.6(7) . . ?
C19A C2A C3A 121.6(8) . . ?
N4A C3A C2A 109.1(7) . . ?
N4A C3A H31 109.9 . . ?
C2A C3A H31 109.9 . . ?
N4A C3A H32 109.9 . . ?
C2A C3A H32 109.9 . . ?
H31 C3A H32 108.3 . . ?
C30A N4A C5A 111.6(7) . . ?
C30A N4A C3A 109.6(7) . . ?
C5A N4A C3A 109.2(7) . . ?
C30A N4A Eu1A 111.0(5) . . ?
C5A N4A Eu1A 109.3(5) . . ?
C3A N4A Eu1A 106.0(5) . . ?
N4A C5A C6A 112.2(7) . . ?
N4A C5A H51 109.2 . . ?
C6A C5A H51 109.2 . . ?
N4A C5A H52 109.2 . . ?
C6A C5A H52 109.2 . . ?
H51 C5A H52 107.9 . . ?
N7A C6A C5A 112.9(8) . . ?
N7A C6A H61 109.0 . . ?
C5A C6A H61 109.0 . . ?
N7A C6A H62 109.0 . . ?
C5A C6A H62 109.0 . . ?
H61 C6A H62 107.8 . . ?
C8A N7A C40A 110.5(7) . . ?
C8A N7A C6A 110.9(7) . . ?
C40A N7A C6A 108.1(7) . . ?
C8A N7A Eu1A 114.3(6) . . ?
C40A N7A Eu1A 104.5(5) . . ?
C6A N7A Eu1A 108.2(5) . . ?
N7A C8A C9A 114.7(8) . . ?
N7A C8A H81 108.6 . . ?
C9A C8A H81 108.6 . . ?
N7A C8A H82 108.6 . . ?
C9A C8A H82 108.6 . . ?
H81 C8A H82 107.6 . . ?
N10A C9A C22A 121.6(9) . . ?
N10A C9A C8A 117.4(8) . . ?
C22A C9A C8A 120.6(9) . . ?
C11A N10A C9A 119.1(8) . . ?
C11A N10A Eu1A 118.4(6) . . ?
C9A N10A Eu1A 121.3(6) . . ?
N10A C11A C24A 122.0(9) . . ?
N10A C11A C12A 116.5(8) . . ?
C24A C11A C12A 121.4(9) . . ?
N13A C12A C11A 109.7(8) . . ?
N13A C12A H121 109.7 . . ?
C11A C12A H121 109.7 . . ?
N13A C12A H122 109.7 . . ?
C11A C12A H122 109.7 . . ?
H121 C12A H122 108.2 . . ?
C14A N13A C12A 109.4(7) . . ?
C14A N13A C50A 111.6(7) . . ?
C12A N13A C50A 108.1(7) . . ?
C14A N13A Eu1A 108.5(5) . . ?
C12A N13A Eu1A 108.9(5) . . ?
C50A N13A Eu1A 110.3(6) . . ?
N13A C14A C15A 111.6(8) . . ?
N13A C14A H141 109.3 . . ?
C15A C14A H141 109.3 . . ?
N13A C14A H142 109.3 . . ?
C15A C14A H142 109.3 . . ?
H141 C14A H142 108.0 . . ?
C14A C15A N16A 112.1(7) . . ?
C14A C15A H151 109.2 . . ?
N16A C15A H151 109.2 . . ?
C14A C15A H152 109.2 . . ?
N16A C15A H152 109.2 . . ?
H151 C15A H152 107.9 . . ?
C60A N16A C17A 111.6(7) . . ?
C60A N16A C15A 112.8(7) . . ?
C17A N16A C15A 109.2(7) . . ?
C60A N16A Eu1A 104.9(5) . . ?
C17A N16A Eu1A 108.8(5) . . ?
C15A N16A Eu1A 109.4(5) . . ?
N16A C17A C18A 111.8(8) . . ?
N16A C17A H171 109.3 . . ?
C18A C17A H171 109.3 . . ?
N16A C17A H172 109.3 . . ?
C18A C17A H172 109.3 . . ?
H171 C17A H172 107.9 . . ?
N1A C18A C21A 121.0(8) . . ?
N1A C18A C17A 117.5(7) . . ?
C21A C18A C17A 121.5(8) . . ?
C2A C19A C20A 118.3(8) . . ?
C2A C19A H191 120.8 . . ?
C20A C19A H191 120.8 . . ?
C19A C20A C21A 119.0(7) . . ?
C19A C20A H201 120.5 . . ?
C21A C20A H201 120.5 . . ?
C20A C21A C18A 118.9(8) . . ?
C20A C21A H211 120.5 . . ?
C18A C21A H211 120.5 . . ?
C23A C22A C9A 119.1(9) . . ?
C23A C22A H221 120.4 . . ?
C9A C22A H221 120.4 . . ?
C22A C23A C24A 119.7(9) . . ?
C22A C23A H231 120.2 . . ?
C24A C23A H231 120.2 . . ?
C11A C24A C23A 118.3(9) . . ?
C11A C24A H241 120.9 . . ?
C23A C24A H241 120.9 . . ?
N4A C30A C31A 115.1(7) . . ?
N4A C30A H301 108.5 . . ?
C31A C30A H301 108.5 . . ?
N4A C30A H302 108.5 . . ?
C31A C30A H302 108.5 . . ?
H301 C30A H302 107.5 . . ?
O313 C31A O311 124.4(12) . . ?
O311 C31A O312 119.9(10) . . ?
O313 C31A C30A 114.0(11) . . ?
O311 C31A C30A 119.0(8) . . ?
O312 C31A C30A 119.5(10) . . ?
O313 C31A Eu1A 149.3(12) . . ?
O311 C31A Eu1A 35.3(4) . . ?
O312 C31A Eu1A 155.1(9) . . ?
C30A C31A Eu1A 84.5(5) . . ?
C31A O311 Eu1A 126.4(6) . . ?
N7A C40A C41A 110.8(7) . . ?
N7A C40A H401 109.5 . . ?
C41A C40A H401 109.5 . . ?
N7A C40A H402 109.5 . . ?
C41A C40A H402 109.5 . . ?
H401 C40A H402 108.1 . . ?
O412 C41A O411 125.1(9) . . ?
O412 C41A C40A 116.9(8) . . ?
O411 C41A C40A 117.9(9) . . ?
O412 C41A Eu1A 152.9(7) . . ?
O411 C41A Eu1A 38.0(4) . . ?
C40A C41A Eu1A 83.5(6) . . ?
C41A O411 Eu1A 122.3(6) . . ?
N13A C50A C51A 113.7(8) . . ?
N13A C50A H501 108.8 . . ?
C51A C50A H501 108.8 . . ?
N13A C50A H502 108.8 . . ?
C51A C50A H502 108.8 . . ?
H501 C50A H502 107.7 . . ?
O512 C51A O511 122.3(10) . . ?
O512 C51A C50A 118.2(9) . . ?
O511 C51A C50A 119.5(8) . . ?
O512 C51A Eu1A 157.2(8) . . ?
O511 C51A Eu1A 35.3(4) . . ?
C50A C51A Eu1A 84.3(5) . . ?
C51A O511 Eu1A 126.2(6) . . ?
N16A C60A C61A 116.1(8) . . ?
N16A C60A H601 108.3 . . ?
C61A C60A H601 108.3 . . ?
N16A C60A H602 108.3 . . ?
C61A C60A H602 108.3 . . ?
H601 C60A H602 107.4 . . ?
O612 C61A O611 125.6(10) . . ?
O612 C61A C60A 124.3(9) . . ?
O611 C61A C60A 110.2(9) . . ?
C61A O611 H611 132.4 . . ?
O315 Eu1B O415 140.7(2) . . ?
O315 Eu1B O515 140.6(2) . . ?
O415 Eu1B O515 77.1(2) . . ?
O315 Eu1B N10B 79.3(3) . . ?
O415 Eu1B N10B 128.1(2) . . ?
O515 Eu1B N10B 81.4(2) . . ?
O315 Eu1B N1B 71.1(2) . . ?
O415 Eu1B N1B 73.3(2) . . ?
O515 Eu1B N1B 130.9(3) . . ?
N10B Eu1B N1B 147.2(3) . . ?
O315 Eu1B N13B 73.2(2) . . ?
O415 Eu1B N13B 141.3(2) . . ?
O515 Eu1B N13B 67.4(2) . . ?
N10B Eu1B N13B 62.1(2) . . ?
N1B Eu1B N13B 119.6(2) . . ?
O315 Eu1B N4B 66.8(2) . . ?
O415 Eu1B N4B 83.2(2) . . ?
O515 Eu1B N4B 147.9(2) . . ?
N10B Eu1B N4B 91.4(2) . . ?
N1B Eu1B N4B 64.4(2) . . ?
N13B Eu1B N4B 135.5(3) . . ?
O315 Eu1B N7B 121.0(3) . . ?
O415 Eu1B N7B 65.1(2) . . ?
O515 Eu1B N7B 79.8(2) . . ?
N10B Eu1B N7B 64.9(3) . . ?
N1B Eu1B N7B 119.7(2) . . ?
N13B Eu1B N7B 120.3(2) . . ?
N4B Eu1B N7B 68.9(2) . . ?
O315 Eu1B N16C 84.7(6) . . ?
O415 Eu1B N16C 94.5(5) . . ?
O515 Eu1B N16C 80.3(6) . . ?
N10B Eu1B N16C 127.5(6) . . ?
N1B Eu1B N16C 64.2(6) . . ?
N13B Eu1B N16C 65.4(6) . . ?
N4B Eu1B N16C 126.8(5) . . ?
N7B Eu1B N16C 154.3(5) . . ?
O315 Eu1B N16B 93.7(4) . . ?
O415 Eu1B N16B 85.1(3) . . ?
O515 Eu1B N16B 75.5(4) . . ?
N10B Eu1B N16B 133.5(4) . . ?
N1B Eu1B N16B 63.8(4) . . ?
N13B Eu1B N16B 71.8(4) . . ?
N4B Eu1B N16B 128.1(4) . . ?
N7B Eu1B N16B 144.9(3) . . ?
O315 Eu1B C41B 154.9(2) . . ?
O415 Eu1B C41B 20.0(2) . . ?
O515 Eu1B C41B 64.5(2) . . ?
N10B Eu1B C41B 109.1(3) . . ?
N1B Eu1B C41B 93.1(2) . . ?
N13B Eu1B C41B 131.9(2) . . ?
N4B Eu1B C41B 89.0(2) . . ?
N7B Eu1B C41B 49.8(3) . . ?
N16C Eu1B C41B 106.3(5) . . ?
N16B Eu1B C41B 96.5(3) . . ?
O315 Eu1B C31B 18.1(2) . . ?
O415 Eu1B C31B 124.5(2) . . ?
O515 Eu1B C31B 158.3(2) . . ?
N10B Eu1B C31B 85.6(2) . . ?
N1B Eu1B C31B 62.0(2) . . ?
N13B Eu1B C31B 91.1(2) . . ?
N4B Eu1B C31B 49.2(2) . . ?
N7B Eu1B C31B 110.2(2) . . ?
N16C Eu1B C31B 94.1(5) . . ?
N16B Eu1B C31B 101.8(4) . . ?
C41B Eu1B C31B 136.8(2) . . ?
C18B N1B C2B 119.8(7) . . ?
C18B N1B Eu1B 122.2(5) . . ?
C2B N1B Eu1B 118.0(6) . . ?
N1B C2B C19B 120.3(8) . . ?
N1B C2B C3B 117.2(8) . . ?
C19B C2B C3B 122.5(8) . . ?
N4B C3B C2B 111.3(8) . . ?
N4B C3B H35 109.4 . . ?
C2B C3B H35 109.4 . . ?
N4B C3B H36 109.4 . . ?
C2B C3B H36 109.4 . . ?
H35 C3B H36 108.0 . . ?
C3B N4B C5B 112.1(7) . . ?
C3B N4B C30B 107.9(7) . . ?
C5B N4B C30B 110.0(8) . . ?
C3B N4B Eu1B 106.9(5) . . ?
C5B N4B Eu1B 109.0(5) . . ?
C30B N4B Eu1B 111.0(5) . . ?
N4B C5B C6B 111.5(8) . . ?
N4B C5B H55 109.3 . . ?
C6B C5B H55 109.3 . . ?
N4B C5B H56 109.3 . . ?
C6B C5B H56 109.3 . . ?
H55 C5B H56 108.0 . . ?
N7B C6B C5B 112.4(7) . . ?
N7B C6B H65 109.1 . . ?
C5B C6B H65 109.1 . . ?
N7B C6B H66 109.1 . . ?
C5B C6B H66 109.1 . . ?
H65 C6B H66 107.9 . . ?
C6B N7B C8B 111.2(7) . . ?
C6B N7B C40B 107.2(7) . . ?
C8B N7B C40B 112.0(7) . . ?
C6B N7B Eu1B 108.4(5) . . ?
C8B N7B Eu1B 114.3(6) . . ?
C40B N7B Eu1B 103.2(5) . . ?
N7B C8B C9B 115.7(8) . . ?
N7B C8B H85 108.4 . . ?
C9B C8B H85 108.4 . . ?
N7B C8B H86 108.4 . . ?
C9B C8B H86 108.4 . . ?
H85 C8B H86 107.4 . . ?
N10B C9B C22B 124.2(10) . . ?
N10B C9B C8B 115.2(9) . . ?
C22B C9B C8B 120.1(9) . . ?
C9B N10B C11B 117.2(8) . . ?
C9B N10B Eu1B 123.6(6) . . ?
C11B N10B Eu1B 118.3(6) . . ?
N10B C11B C24B 121.8(9) . . ?
N10B C11B C12B 116.7(8) . . ?
C24B C11B C12B 121.5(9) . . ?
C11B C12B N13B 109.3(8) . . ?
C11B C12B H125 109.8 . . ?
N13B C12B H125 109.8 . . ?
C11B C12B H126 109.8 . . ?
N13B C12B H126 109.8 . . ?
H125 C12B H126 108.3 . . ?
C14B N13B C50B 110.9(7) . . ?
C14B N13B C12B 110.4(8) . . ?
C50B N13B C12B 110.1(7) . . ?
C14B N13B Eu1B 107.5(6) . . ?
C50B N13B Eu1B 109.9(6) . . ?
C12B N13B Eu1B 108.1(5) . . ?
N13B C14B C15B 111.5(8) . . ?
N13B C14B H145 109.3 . . ?
C15B C14B H145 109.3 . . ?
N13B C14B H146 109.3 . . ?
C15B C14B H146 109.3 . . ?
H145 C14B H146 108.0 . . ?
N16C C15B C14B 102.9(13) . . ?
C14B C15B N16B 116.1(10) . . ?
C14B C15B H155 108.3 . . ?
N16B C15B H155 108.3 . . ?
C14B C15B H156 108.3 . . ?
N16B C15B H156 108.3 . . ?
H155 C15B H156 107.4 . . ?
C60B N16B C17B 118.2(13) . . ?
C60B N16B C15B 118.6(13) . . ?
C17B N16B C15B 101.3(10) . . ?
C60B N16B Eu1B 106.0(10) . . ?
C17B N16B Eu1B 106.3(9) . . ?
C15B N16B Eu1B 105.2(8) . . ?
C15B N16C C17B 123.1(18) . . ?
C15B N16C C60C 102(2) . . ?
C17B N16C C60C 96.1(19) . . ?
C15B N16C Eu1B 113.9(15) . . ?
C17B N16C Eu1B 113.5(14) . . ?
C60C N16C Eu1B 103.7(15) . . ?
N16C C17B C18B 118.1(13) . . ?
C18B C17B N16B 110.0(9) . . ?
C18B C17B H175 109.7 . . ?
N16B C17B H175 109.7 . . ?
C18B C17B H176 109.7 . . ?
N16B C17B H176 109.7 . . ?
H175 C17B H176 108.2 . . ?
N1B C18B C21B 122.4(8) . . ?
N1B C18B C17B 115.9(8) . . ?
C21B C18B C17B 121.2(8) . . ?
C20B C19B C2B 119.1(8) . . ?
C20B C19B H195 120.5 . . ?
C2B C19B H195 120.5 . . ?
C21B C20B C19B 119.7(8) . . ?
C21B C20B H205 120.2 . . ?
C19B C20B H205 120.2 . . ?
C20B C21B C18B 118.6(8) . . ?
C20B C21B H215 120.7 . . ?
C18B C21B H215 120.7 . . ?
C23B C22B C9B 118.0(9) . . ?
C23B C22B H225 121.0 . . ?
C9B C22B H225 121.0 . . ?
C22B C23B C24B 119.2(9) . . ?
C22B C23B H235 120.4 . . ?
C24B C23B H235 120.4 . . ?
C23B C24B C11B 119.5(10) . . ?
C23B C24B H245 120.3 . . ?
C11B C24B H245 120.3 . . ?
N4B C30B C31B 112.9(8) . . ?
N4B C30B H305 109.0 . . ?
C31B C30B H305 109.0 . . ?
N4B C30B H306 109.0 . . ?
C31B C30B H306 109.0 . . ?
H305 C30B H306 107.8 . . ?
O316 C31B O315 124.3(9) . . ?
O316 C31B C30B 117.8(8) . . ?
O315 C31B C30B 117.8(8) . . ?
O316 C31B Eu1B 154.4(7) . . ?
O315 C31B Eu1B 35.2(5) . . ?
C30B C31B Eu1B 85.5(5) . . ?
C31B O315 Eu1B 126.7(6) . . ?
N7B C40B C41B 114.3(8) . . ?
N7B C40B H405 108.7 . . ?
C41B C40B H405 108.7 . . ?
N7B C40B H406 108.7 . . ?
C41B C40B H406 108.7 . . ?
H405 C40B H406 107.6 . . ?
O416 C41B O415 124.6(10) . . ?
O416 C41B C40B 120.4(10) . . ?
O415 C41B C40B 115.0(9) . . ?
O416 C41B Eu1B 154.2(8) . . ?
O415 C41B Eu1B 38.0(4) . . ?
C40B C41B Eu1B 80.7(5) . . ?
C41B O415 Eu1B 122.1(6) . . ?
N13B C50B C51B 115.6(8) . . ?
N13B C50B H505 108.4 . . ?
C51B C50B H505 108.4 . . ?
N13B C50B H506 108.4 . . ?
C51B C50B H506 108.4 . . ?
H505 C50B H506 107.4 . . ?
O516 C51B O515 126.6(10) . . ?
O516 C51B C50B 117.4(9) . . ?
O515 C51B C50B 115.7(9) . . ?
C51B O515 Eu1B 128.3(7) . . ?
N16B C60B C61B 118.9(15) . . ?
N16B C60B H605 107.6 . . ?
C61B C60B H605 107.6 . . ?
N16B C60B H606 107.6 . . ?
C61B C60B H606 107.6 . . ?
H605 C60B H606 107.0 . . ?
O616 C61B O615 123.1(17) . . ?
O616 C61B C60B 120.3(15) . . ?
O615 C61B C60B 116.2(14) . . ?
C61B O615 H615 124.6 . . ?
N16C C60C C61C 117(2) . . ?
N16C C60C H607 108.1 . . ?
C61C C60C H607 108.1 . . ?
N16C C60C H608 108.1 . . ?
C61C C60C H608 108.1 . . ?
H607 C60C H608 107.3 . . ?
O618 C61C O617 124(2) . . ?
O618 C61C C60C 127(2) . . ?
O617 C61C C60C 109(2) . . ?
C61C O617 H617 108.2 . . ?
H11W O1W H12W 117.3 . . ?
H21W O2W H22W 103.5 . . ?
H31W O3W H32W 104.6 . . ?
H41W O4W H42W 112.5 . . ?
H51W O5W H52W 113.2 . . ?
H61W O6W H62W 107.0 . . ?

loop_
_geom_bond_atom_site_label_1
_geom_bond_atom_site_label_2
_geom_bond_distance
_geom_bond_site_symmetry_2
_geom_bond_publ_flag
Eu1A O511 2.327(6) . ?
Eu1A O411 2.331(7) . ?
Eu1A O311 2.340(7) . ?
Eu1A N10A 2.553(7) . ?
Eu1A N1A 2.569(6) . ?
Eu1A N13A 2.631(8) . ?
Eu1A N4A 2.641(7) . ?
Eu1A N7A 2.688(7) . ?
Eu1A N16A 2.689(7) . ?
Eu1A C41A 3.198(10) . ?
Eu1A C51A 3.250(9) . ?
Eu1A C31A 3.257(9) . ?
N1A C2A 1.331(10) . ?
N1A C18A 1.342(11) . ?
C2A C19A 1.372(11) . ?
C2A C3A 1.535(12) . ?
C3A N4A 1.500(11) . ?
C3A H31 0.9900 . ?
C3A H32 0.9900 . ?
N4A C30A 1.473(12) . ?
N4A C5A 1.494(11) . ?
C5A C6A 1.520(13) . ?
C5A H51 0.9900 . ?
C5A H52 0.9900 . ?
C6A N7A 1.490(11) . ?
C6A H61 0.9900 . ?
C6A H62 0.9900 . ?
N7A C8A 1.471(11) . ?
N7A C40A 1.490(12) . ?
C8A C9A 1.512(13) . ?
C8A H81 0.9900 . ?
C8A H82 0.9900 . ?
C9A N10A 1.359(11) . ?
C9A C22A 1.387(13) . ?
N10A C11A 1.354(13) . ?
C11A C24A 1.383(12) . ?
C11A C12A 1.510(13) . ?
C12A N13A 1.478(12) . ?
C12A H121 0.9900 . ?
C12A H122 0.9900 . ?
N13A C14A 1.477(11) . ?
N13A C50A 1.489(11) . ?
C14A C15A 1.507(13) . ?
C14A H141 0.9900 . ?
C14A H142 0.9900 . ?
C15A N16A 1.515(12) . ?
C15A H151 0.9900 . ?
C15A H152 0.9900 . ?
N16A C60A 1.477(13) . ?
N16A C17A 1.490(10) . ?
C17A C18A 1.513(12) . ?
C17A H171 0.9900 . ?
C17A H172 0.9900 . ?
C18A C21A 1.397(12) . ?
C19A C20A 1.384(13) . ?
C19A H191 0.9500 . ?
C20A C21A 1.387(13) . ?
C20A H201 0.9500 . ?
C21A H211 0.9500 . ?
C22A C23A 1.378(15) . ?
C22A H221 0.9500 . ?
C23A C24A 1.408(14) . ?
C23A H231 0.9500 . ?
C24A H241 0.9500 . ?
C30A C31A 1.507(13) . ?
C30A H301 0.9900 . ?
C30A H302 0.9900 . ?
C31A O313 1.23(2) . ?
C31A O311 1.269(11) . ?
C31A O312 1.297(17) . ?
C40A C41A 1.528(13) . ?
C40A H401 0.9900 . ?
C40A H402 0.9900 . ?
C41A O412 1.238(12) . ?
C41A O411 1.274(11) . ?
C50A C51A 1.507(14) . ?
C50A H501 0.9900 . ?
C50A H502 0.9900 . ?
C51A O512 1.256(11) . ?
C51A O511 1.278(11) . ?
C60A C61A 1.532(13) . ?
C60A H601 0.9900 . ?
C60A H602 0.9900 . ?
C61A O612 1.227(13) . ?
C61A O611 1.286(14) . ?
O611 H611 0.9128 . ?
Eu1B O315 2.336(7) . ?
Eu1B O415 2.339(7) . ?
Eu1B O515 2.353(7) . ?
Eu1B N10B 2.563(8) . ?
Eu1B N1B 2.581(6) . ?
Eu1B N13B 2.603(8) . ?
Eu1B N4B 2.642(7) . ?
Eu1B N7B 2.654(7) . ?
Eu1B N16C 2.68(3) . ?
Eu1B N16B 2.698(16) . ?
Eu1B C41B 3.222(10) . ?
Eu1B C31B 3.251(10) . ?
N1B C18B 1.336(11) . ?
N1B C2B 1.348(11) . ?
C2B C19B 1.405(12) . ?
C2B C3B 1.493(13) . ?
C3B N4B 1.475(12) . ?
C3B H35 0.9900 . ?
C3B H36 0.9900 . ?
N4B C5B 1.481(11) . ?
N4B C30B 1.505(12) . ?
C5B C6B 1.493(14) . ?
C5B H55 0.9900 . ?
C5B H56 0.9900 . ?
C6B N7B 1.489(11) . ?
C6B H65 0.9900 . ?
C6B H66 0.9900 . ?
N7B C8B 1.495(12) . ?
N7B C40B 1.495(12) . ?
C8B C9B 1.505(14) . ?
C8B H85 0.9900 . ?
C8B H86 0.9900 . ?
C9B N10B 1.332(12) . ?
C9B C22B 1.381(13) . ?
N10B C11B 1.346(13) . ?
C11B C24B 1.389(14) . ?
C11B C12B 1.490(13) . ?
C12B N13B 1.510(13) . ?
C12B H125 0.9900 . ?
C12B H126 0.9900 . ?
N13B C14B 1.484(12) . ?
N13B C50B 1.505(12) . ?
C14B C15B 1.529(16) . ?
C14B H145 0.9900 . ?
C14B H146 0.9900 . ?
C15B N16C 1.36(3) . ?
C15B N16B 1.566(18) . ?
C15B H155 0.9900 . ?
C15B H156 0.9900 . ?
N16B C60B 1.46(2) . ?
N16B C17B 1.563(18) . ?
N16C C17B 1.40(3) . ?
N16C C60C 1.49(3) . ?
C17B C18B 1.505(13) . ?
C17B H175 0.9900 . ?
C17B H176 0.9900 . ?
C18B C21B 1.388(12) . ?
C19B C20B 1.389(14) . ?
C19B H195 0.9500 . ?
C20B C21B 1.367(13) . ?
C20B H205 0.9500 . ?
C21B H215 0.9500 . ?
C22B C23B 1.369(15) . ?
C22B H225 0.9500 . ?
C23B C24B 1.372(14) . ?
C23B H235 0.9500 . ?
C24B H245 0.9500 . ?
C30B C31B 1.512(12) . ?
C30B H305 0.9900 . ?
C30B H306 0.9900 . ?
C31B O316 1.240(12) . ?
C31B O315 1.260(12) . ?
C40B C41B 1.512(14) . ?
C40B H405 0.9900 . ?
C40B H406 0.9900 . ?
C41B O416 1.213(13) . ?
C41B O415 1.298(12) . ?
C50B C51B 1.533(14) . ?
C50B H505 0.9900 . ?
C50B H506 0.9900 . ?
C51B O516 1.232(13) . ?
C51B O515 1.264(12) . ?
C60B C61B 1.50(2) . ?
C60B H605 0.9900 . ?
C60B H606 0.9900 . ?
C61B O616 1.22(2) . ?
C61B O615 1.310(19) . ?
O615 H615 0.8360 . ?
C60C C61C 1.54(4) . ?
C60C H607 0.9900 . ?
C60C H608 0.9900 . ?
C61C O618 1.18(3) . ?
C61C O617 1.37(3) . ?
O617 H617 0.7240 . ?
O1W H11W 0.7889 . ?
O1W H12W 0.7909 . ?
O2W H21W 0.7630 . ?
O2W H22W 1.0020 . ?
O3W H31W 0.9982 . ?
O3W H32W 0.9217 . ?
O4W H41W 0.8941 . ?
O4W H42W 0.8566 . ?
O5W H51W 0.9473 . ?
O5W H52W 0.9357 . ?
O6W H61W 0.9140 . ?
O6W H62W 0.9177 . ?
